data_4076718
loop_
_publ_author_name
'Hevia, Eva'
'P\'erez, Julio'
'Riera, Luc\'ia'
'Riera, V\'ictor'
'Miguel, Daniel'

_publ_section_title
;
 Reactive Alkoxide Complexes of Groups 6 and 7 Metals
;
_journal_issue 9
_journal_name_full Organometallics
_journal_page_first 1750
_journal_paper_doi 10.1021/om010977s
_journal_volume 21
_journal_year 2002
_chemical_formula_sum 'C20 H17 N2 O8 Re'
_chemical_formula_weight 599.56
_chemical_name_systematic
; 
 ? 
;
_space_group_IT_number 14
_symmetry_cell_setting monoclinic
_symmetry_space_group_name_Hall '-P 2ybc'
_symmetry_space_group_name_H-M 'P 1 21/c 1'
_atom_sites_solution_hydrogens geom
_atom_sites_solution_primary direct
_atom_sites_solution_secondary difmap
_audit_creation_method SHELXL-97
_cell_angle_alpha 90.00
_cell_angle_beta 97.487(3)
_cell_angle_gamma 90.00
_cell_formula_units_Z 4
_cell_length_a 9.2239(14)
_cell_length_b 16.112(2)
_cell_length_c 14.820(2)
_cell_measurement_temperature 295(2)
_cell_volume 2183.7(5)
_computing_cell_refinement 'Bruker SMART'
_computing_data_collection 'Bruker SMART'
_computing_data_reduction 'Bruker SHELXTL'
_computing_molecular_graphics 'Bruker SHELXTL'
_computing_publication_material 'Bruker SHELXTL'
_computing_structure_refinement 'SHELXL-97 (Sheldrick, 1997)'
_computing_structure_solution 'SHELXS-97 (Sheldrick, 1990)'
_diffrn_ambient_temperature 295(2)
_diffrn_measured_fraction_theta_full 0.994
_diffrn_measured_fraction_theta_max 0.994
_diffrn_measurement_device_type 'CCD area detector'
_diffrn_measurement_method 'phi and omega scans'
_diffrn_radiation_monochromator graphite
_diffrn_radiation_source 'fine-focus sealed tube'
_diffrn_radiation_type MoK\a
_diffrn_radiation_wavelength 0.71073
_diffrn_reflns_av_R_equivalents 0.0214
_diffrn_reflns_av_sigmaI/netI 0.0196
_diffrn_reflns_limit_h_max 10
_diffrn_reflns_limit_h_min -10
_diffrn_reflns_limit_k_max 17
_diffrn_reflns_limit_k_min -17
_diffrn_reflns_limit_l_max 16
_diffrn_reflns_limit_l_min -10
_diffrn_reflns_number 9623
_diffrn_reflns_theta_full 23.28
_diffrn_reflns_theta_max 23.28
_diffrn_reflns_theta_min 1.88
_exptl_absorpt_coefficient_mu 5.613
_exptl_absorpt_correction_T_max 1.0000
_exptl_absorpt_correction_T_min 0.6192
_exptl_absorpt_correction_type SADABS
_exptl_crystal_colour YELLOW
_exptl_crystal_density_diffrn 1.824
_exptl_crystal_density_method 'not measured'
_exptl_crystal_description OCTAHEDRON
_exptl_crystal_F_000 1160
_exptl_crystal_size_max 0.20
_exptl_crystal_size_mid 0.22
_exptl_crystal_size_min 0.25
_refine_diff_density_max 1.328
_refine_diff_density_min -0.968
_refine_diff_density_rms 0.103
_refine_ls_extinction_method none
_refine_ls_goodness_of_fit_ref 1.108
_refine_ls_hydrogen_treatment mixed
_refine_ls_matrix_type full
_refine_ls_number_parameters 283
_refine_ls_number_reflns 3137
_refine_ls_number_restraints 0
_refine_ls_restrained_S_all 1.108
_refine_ls_R_factor_all 0.0418
_refine_ls_R_factor_gt 0.0372
_refine_ls_shift/su_max 0.028
_refine_ls_shift/su_mean 0.000
_refine_ls_structure_factor_coef Fsqd
_refine_ls_weighting_details 'calc w=1/[\s^2^(Fo^2^)+(0.0333P)^2^+12.6415P] where P=(Fo^2^+2Fc^2^)/3'
_refine_ls_weighting_scheme calc
_refine_ls_wR_factor_gt 0.0898
_refine_ls_wR_factor_ref 0.0917
_reflns_number_gt 2807
_reflns_number_total 3137
_reflns_threshold_expression >2sigma(I)
_cod_data_source_file om010977s.cif
_cod_data_source_block Reactive_Compound_6
_cod_depositor_comments
;
The following automatic conversions were performed:

'_symmetry_cell_setting' value 'Monoclinic' changed to 'monoclinic'
according to /home/saulius/struct/CIF-dictionaries/cif_core.dic
dictionary named 'cif_core.dic' version 2.4.1 from 2010-06-29.

Automatic conversion script
Id: cif_fix_values 1715 2011-07-08 13:25:40Z adriana 
;
_cod_original_cell_volume 2183.6(6)
_cod_original_sg_symbol_H-M P2(1)/c
_cod_database_code 4076718

loop_
_symmetry_equiv_pos_as_xyz
'x, y, z'
'-x, y+1/2, -z+1/2'
'-x, -y, -z'
'x, -y-1/2, z-1/2'

loop_
_atom_site_label
_atom_site_type_symbol
_atom_site_fract_x
_atom_site_fract_y
_atom_site_fract_z
_atom_site_U_iso_or_equiv
_atom_site_adp_type
_atom_site_occupancy
_atom_site_symmetry_multiplicity
_atom_site_calc_flag
_atom_site_refinement_flags
N1 N 0.1426(7) 0.0694(4) 0.1228(4) 0.0518(16) Uani 1 1 d .
N2 N 0.2938(7) 0.1557(4) 0.0166(4) 0.0504(16) Uani 1 1 d .
Re1 Re 0.20102(4) 0.19990(2) 0.13545(2) 0.05236(15) Uani 1 1 d .
C1 C 0.1176(11) 0.2244(6) 0.2437(7) 0.068(2) Uani 1 1 d .
O1 O 0.0639(8) 0.2388(5) 0.3080(5) 0.091(2) Uani 1 1 d .
C2 C 0.2768(14) 0.3109(6) 0.1396(7) 0.081(3) Uani 1 1 d .
O2 O 0.3149(11) 0.3775(4) 0.1412(6) 0.113(3) Uani 1 1 d .
C3 C 0.0239(14) 0.2387(7) 0.0646(7) 0.085(3) Uani 1 1 d .
O3 O -0.0790(11) 0.2674(6) 0.0238(6) 0.127(4) Uani 1 1 d .
C4 C 0.4037(9) 0.1544(4) 0.2143(5) 0.0453(18) Uani 1 1 d .
C5 C 0.5367(10) 0.1785(5) 0.1994(6) 0.062(2) Uani 1 1 d .
C6 C 0.6729(13) 0.1383(8) 0.2509(9) 0.092(3) Uani 1 1 d .
O6 O 0.7766(9) 0.1202(7) 0.2112(7) 0.130(3) Uani 1 1 d .
C7 C 0.7891(13) 0.0817(8) 0.3844(9) 0.114(5) Uani 1 1 d .
H7A H 0.7983 0.0276 0.3586 0.171 Uiso 1 1 calc R
H7B H 0.7760 0.0763 0.4473 0.171 Uiso 1 1 calc R
H7C H 0.8760 0.1132 0.3795 0.171 Uiso 1 1 calc R
O7 O 0.6660(9) 0.1232(6) 0.3364(5) 0.105(3) Uani 1 1 d .
C8 C 0.3892(10) 0.0916(6) 0.2811(6) 0.064(2) Uani 1 1 d .
O8 O 0.4068(9) 0.0150(5) 0.2681(5) 0.096(2) Uani 1 1 d .
O9 O 0.3248(8) 0.1116(4) 0.3496(4) 0.085(2) Uani 1 1 d .
C9 C 0.2969(17) 0.0450(9) 0.4119(9) 0.131(5) Uani 1 1 d .
H9A H 0.2524 -0.0010 0.3778 0.196 Uiso 1 1 calc R
H9B H 0.2324 0.0648 0.4531 0.196 Uiso 1 1 calc R
H9C H 0.3875 0.0276 0.4459 0.196 Uiso 1 1 calc R
O10 O 0.5628(10) 0.2296(7) 0.1357(7) 0.126(3) Uani 1 1 d .
C10 C 0.6696(16) 0.2994(7) 0.1648(10) 0.121(5) Uani 1 1 d .
H10A H 0.6227 0.3400 0.1986 0.181 Uiso 1 1 calc R
H10B H 0.7001 0.3250 0.1119 0.181 Uiso 1 1 calc R
H10C H 0.7534 0.2774 0.2024 0.181 Uiso 1 1 calc R
C11 C 0.0609(10) 0.0289(6) 0.1775(6) 0.067(2) Uani 1 1 d .
H11 H 0.0179 0.0593 0.2203 0.080 Uiso 1 1 calc R
C12 C 0.0384(11) -0.0549(7) 0.1728(8) 0.079(3) Uani 1 1 d .
H12 H -0.0194 -0.0807 0.2115 0.095 Uiso 1 1 calc R
C13 C 0.1013(12) -0.1001(7) 0.1110(8) 0.084(3) Uani 1 1 d .
H13 H 0.0890 -0.1574 0.1079 0.101 Uiso 1 1 calc R
C14 C 0.1837(11) -0.0603(5) 0.0527(7) 0.068(2) Uani 1 1 d .
H14 H 0.2255 -0.0905 0.0092 0.081 Uiso 1 1 calc R
C15 C 0.2038(8) 0.0245(5) 0.0591(5) 0.0496(19) Uani 1 1 d .
C16 C 0.2852(8) 0.0732(5) -0.0004(5) 0.0473(18) Uani 1 1 d .
C17 C 0.3470(10) 0.0386(6) -0.0718(6) 0.061(2) Uani 1 1 d .
H17 H 0.3404 -0.0182 -0.0827 0.074 Uiso 1 1 calc R
C18 C 0.4180(11) 0.0888(7) -0.1263(6) 0.073(3) Uani 1 1 d .
H18 H 0.4613 0.0663 -0.1740 0.087 Uiso 1 1 calc R
C19 C 0.4249(12) 0.1722(7) -0.1099(6) 0.076(3) Uani 1 1 d .
H19 H 0.4716 0.2074 -0.1467 0.091 Uiso 1 1 calc R
C20 C 0.3611(11) 0.2033(6) -0.0377(6) 0.066(2) Uani 1 1 d .
H20 H 0.3656 0.2601 -0.0268 0.080 Uiso 1 1 calc R

loop_
_atom_site_aniso_label
_atom_site_aniso_U_11
_atom_site_aniso_U_22
_atom_site_aniso_U_33
_atom_site_aniso_U_23
_atom_site_aniso_U_13
_atom_site_aniso_U_12
N1 0.048(4) 0.055(4) 0.051(4) 0.004(3) 0.002(3) 0.003(3)
N2 0.070(4) 0.041(4) 0.042(4) 0.004(3) 0.013(3) 0.011(3)
Re1 0.0677(2) 0.0455(2) 0.0455(2) -0.00060(15) 0.01351(16) 0.01611(15)
C1 0.074(6) 0.064(6) 0.066(6) -0.010(5) 0.012(5) 0.018(5)
O1 0.101(5) 0.105(6) 0.076(5) -0.018(4) 0.040(4) 0.027(4)
C2 0.139(10) 0.042(6) 0.060(6) 0.002(4) 0.003(6) 0.020(6)
O2 0.191(9) 0.040(4) 0.108(6) 0.000(4) 0.021(6) 0.001(5)
C3 0.115(9) 0.084(7) 0.056(6) -0.002(5) 0.018(6) 0.044(7)
O3 0.128(7) 0.150(8) 0.097(6) 0.003(6) -0.012(6) 0.079(7)
C4 0.061(5) 0.036(4) 0.040(4) -0.006(3) 0.014(4) 0.001(3)
C5 0.065(6) 0.055(5) 0.066(6) -0.007(4) 0.008(5) 0.003(4)
C6 0.074(7) 0.097(8) 0.107(10) -0.031(7) 0.020(7) -0.008(6)
O6 0.079(5) 0.171(9) 0.143(8) -0.039(7) 0.022(6) 0.020(6)
C7 0.101(9) 0.106(10) 0.122(11) 0.029(8) -0.030(8) -0.001(7)
O7 0.093(6) 0.143(8) 0.075(5) 0.027(5) -0.005(4) 0.002(5)
C8 0.076(6) 0.063(6) 0.055(5) 0.001(4) 0.013(5) 0.029(5)
O8 0.118(6) 0.074(5) 0.098(6) -0.001(4) 0.019(5) 0.016(4)
O9 0.123(6) 0.074(4) 0.067(4) 0.015(3) 0.049(4) 0.020(4)
C9 0.175(14) 0.121(11) 0.106(10) 0.048(9) 0.053(10) -0.008(10)
O10 0.098(6) 0.160(9) 0.128(8) 0.043(7) 0.041(6) -0.029(6)
C10 0.149(13) 0.084(9) 0.143(12) -0.015(8) 0.069(11) -0.037(8)
C11 0.057(5) 0.080(7) 0.065(6) 0.002(5) 0.018(5) -0.002(5)
C12 0.067(6) 0.081(7) 0.090(8) 0.010(6) 0.012(6) -0.024(5)
C13 0.094(8) 0.065(6) 0.089(8) 0.001(6) -0.001(6) -0.030(6)
C14 0.083(7) 0.052(5) 0.067(6) -0.010(5) 0.005(5) -0.003(5)
C15 0.049(5) 0.051(5) 0.047(4) -0.002(4) 0.000(4) 0.004(4)
C16 0.049(4) 0.050(5) 0.042(4) -0.001(4) 0.001(4) 0.010(4)
C17 0.072(6) 0.061(5) 0.051(5) -0.013(4) 0.009(5) 0.015(4)
C18 0.095(7) 0.086(7) 0.042(5) -0.005(5) 0.027(5) 0.025(6)
C19 0.096(8) 0.085(7) 0.052(6) 0.012(5) 0.027(5) 0.007(6)
C20 0.096(7) 0.054(5) 0.052(5) 0.008(4) 0.023(5) 0.010(5)

loop_
_atom_type_symbol
_atom_type_description
_atom_type_scat_dispersion_real
_atom_type_scat_dispersion_imag
_atom_type_scat_source
C C 0.0033 0.0016 'International Tables Vol C Tables 4.2.6.8 and 6.1.1.4'
H H 0.0000 0.0000 'International Tables Vol C Tables 4.2.6.8 and 6.1.1.4'
N N 0.0061 0.0033 'International Tables Vol C Tables 4.2.6.8 and 6.1.1.4'
O O 0.0106 0.0060 'International Tables Vol C Tables 4.2.6.8 and 6.1.1.4'
Re Re -1.0185 7.2310 'International Tables Vol C Tables 4.2.6.8 and 6.1.1.4'

loop_
_geom_angle_atom_site_label_1
_geom_angle_atom_site_label_2
_geom_angle_atom_site_label_3
_geom_angle
C11 N1 C15 118.2(7)
C11 N1 Re1 124.7(6)
C15 N1 Re1 116.8(5)
C20 N2 C16 118.4(7)
C20 N2 Re1 124.6(5)
C16 N2 Re1 117.0(5)
C1 Re1 C2 88.0(4)
C1 Re1 C3 89.1(4)
C2 Re1 C3 89.7(5)
C1 Re1 N1 98.6(3)
C2 Re1 N1 172.0(4)
C3 Re1 N1 94.8(4)
C1 Re1 N2 172.8(3)
C2 Re1 N2 98.7(4)
C3 Re1 N2 93.4(3)
N1 Re1 N2 74.5(2)
C1 Re1 C4 91.7(3)
C2 Re1 C4 90.7(4)
C3 Re1 C4 179.0(3)
N1 Re1 C4 84.7(3)
N2 Re1 C4 85.7(3)
O1 C1 Re1 178.4(9)
O2 C2 Re1 176.8(11)
O3 C3 Re1 175.2(11)
C5 C4 C8 119.4(8)
C5 C4 Re1 123.5(6)
C8 C4 Re1 117.0(6)
O10 C5 C4 124.6(9)
O10 C5 C6 114.4(9)
C4 C5 C6 120.5(9)
O6 C6 O7 124.5(13)
O6 C6 C5 120.3(12)
O7 C6 C5 115.2(10)
C6 O7 C7 115.9(10)
O8 C8 O9 116.6(9)
O8 C8 C4 123.9(8)
O9 C8 C4 117.7(7)
C8 O9 C9 117.1(9)
C5 O10 C10 116.0(10)
N1 C11 C12 122.8(9)
C13 C12 C11 119.2(10)
C12 C13 C14 119.4(10)
C15 C14 C13 119.8(9)
N1 C15 C14 120.5(8)
N1 C15 C16 115.1(7)
C14 C15 C16 124.4(8)
N2 C16 C17 121.2(8)
N2 C16 C15 115.9(7)
C17 C16 C15 122.8(7)
C18 C17 C16 119.3(8)
C19 C18 C17 119.5(8)
C18 C19 C20 118.7(9)
N2 C20 C19 122.8(9)

loop_
_geom_bond_atom_site_label_1
_geom_bond_atom_site_label_2
_geom_bond_distance
N1 C11 1.345(11)
N1 C15 1.368(10)
N1 Re1 2.172(7)
N2 C20 1.324(11)
N2 C16 1.354(10)
N2 Re1 2.176(6)
Re1 C1 1.909(10)
Re1 C2 1.919(11)
Re1 C3 1.928(12)
Re1 C4 2.198(8)
C1 O1 1.153(11)
C2 O2 1.127(11)
C3 O3 1.154(12)
C4 C5 1.333(12)
C4 C8 1.433(11)
C5 O10 1.297(12)
C5 C6 1.527(15)
C6 O6 1.221(13)
C6 O7 1.301(14)
C7 O7 1.425(13)
C8 O8 1.263(11)
C8 O9 1.282(10)
O9 C9 1.460(12)
O10 C10 1.520(14)
C11 C12 1.367(13)
C12 C13 1.359(15)
C13 C14 1.381(13)
C14 C15 1.381(12)
C15 C16 1.459(11)
C16 C17 1.382(11)
C17 C18 1.368(13)
C18 C19 1.366(14)
C19 C20 1.381(13)

loop_
_geom_torsion_atom_site_label_1
_geom_torsion_atom_site_label_2
_geom_torsion_atom_site_label_3
_geom_torsion_atom_site_label_4
_geom_torsion
C11 N1 Re1 C1 4.3(7)
C15 N1 Re1 C1 -170.2(6)
C11 N1 Re1 C2 150(2)
C15 N1 Re1 C2 -24(3)
C11 N1 Re1 C3 -85.5(7)
C15 N1 Re1 C3 100.0(6)
C11 N1 Re1 N2 -177.8(7)
C15 N1 Re1 N2 7.7(5)
C11 N1 Re1 C4 95.3(7)
C15 N1 Re1 C4 -79.2(5)
C20 N2 Re1 C1 -168(3)
C16 N2 Re1 C1 10(3)
C20 N2 Re1 C2 -8.8(8)
C16 N2 Re1 C2 169.1(6)
C20 N2 Re1 C3 81.5(8)
C16 N2 Re1 C3 -100.6(7)
C20 N2 Re1 N1 175.5(8)
C16 N2 Re1 N1 -6.6(5)
C20 N2 Re1 C4 -98.8(7)
C16 N2 Re1 C4 79.0(6)
C2 Re1 C1 O1 119(31)
C3 Re1 C1 O1 29(31)
N1 Re1 C1 O1 -66(31)
N2 Re1 C1 O1 -82(31)
C4 Re1 C1 O1 -150(31)
C1 Re1 C2 O2 -69(17)
C3 Re1 C2 O2 20(17)
N1 Re1 C2 O2 144(16)
N2 Re1 C2 O2 113(17)
C4 Re1 C2 O2 -161(17)
C1 Re1 C3 O3 75(12)
C2 Re1 C3 O3 -13(12)
N1 Re1 C3 O3 173(12)
N2 Re1 C3 O3 -112(12)
C4 Re1 C3 O3 -132(22)
C1 Re1 C4 C5 -130.7(7)
C2 Re1 C4 C5 -42.6(7)
C3 Re1 C4 C5 76(26)
N1 Re1 C4 C5 130.8(7)
N2 Re1 C4 C5 56.0(7)
C1 Re1 C4 C8 53.3(6)
C2 Re1 C4 C8 141.3(6)
C3 Re1 C4 C8 -100(26)
N1 Re1 C4 C8 -45.2(6)
N2 Re1 C4 C8 -120.0(6)
C8 C4 C5 O10 174.1(10)
Re1 C4 C5 O10 -1.9(13)
C8 C4 C5 C6 1.6(13)
Re1 C4 C5 C6 -174.3(7)
O10 C5 C6 O6 -35.5(16)
C4 C5 C6 O6 137.6(11)
O10 C5 C6 O7 146.7(11)
C4 C5 C6 O7 -40.1(14)
O6 C6 O7 C7 -0.8(18)
C5 C6 O7 C7 176.8(9)
C5 C4 C8 O8 -77.7(12)
Re1 C4 C8 O8 98.5(10)
C5 C4 C8 O9 118.0(10)
Re1 C4 C8 O9 -65.8(10)
O8 C8 O9 C9 8.1(14)
C4 C8 O9 C9 173.6(10)
C4 C5 O10 C10 132.1(10)
C6 C5 O10 C10 -55.0(13)
C15 N1 C11 C12 1.0(13)
Re1 N1 C11 C12 -173.5(7)
N1 C11 C12 C13 0.4(16)
C11 C12 C13 C14 -1.6(16)
C12 C13 C14 C15 1.4(15)
C11 N1 C15 C14 -1.1(12)
Re1 N1 C15 C14 173.8(6)
C11 N1 C15 C16 177.3(7)
Re1 N1 C15 C16 -7.8(8)
C13 C14 C15 N1 0.0(13)
C13 C14 C15 C16 -178.3(8)
C20 N2 C16 C17 1.1(12)
Re1 N2 C16 C17 -176.9(6)
C20 N2 C16 C15 -177.2(7)
Re1 N2 C16 C15 4.8(9)
N1 C15 C16 N2 2.0(10)
C14 C15 C16 N2 -179.7(8)
N1 C15 C16 C17 -176.3(7)
C14 C15 C16 C17 2.1(13)
N2 C16 C17 C18 -0.1(13)
C15 C16 C17 C18 178.1(8)
C16 C17 C18 C19 -0.9(14)
C17 C18 C19 C20 0.8(15)
C16 N2 C20 C19 -1.1(14)
Re1 N2 C20 C19 176.7(7)
C18 C19 C20 N2 0.2(16)
